data_4501329
loop_
_publ_author_name
'Yang, Yan'
'Du, Peng'
'Ma, Jian-Fang'
'Kan, Wei-Qiu'
'Liu, Bo'
'Yang, Jin'

_publ_section_title
;
 A Series of Metal--Organic Frameworks Based on Different Salicylic
 Derivatives and 1,1&#x2032;-(1,4-Butanediyl)bis(imidazole) Ligand:
 Syntheses, Structures, and Luminescent Properties
;
_journal_issue 12
_journal_name_full 'Crystal Growth &amp; Design'
_journal_page_first 5540
_journal_paper_doi 10.1021/cg201118x
_journal_volume 11
_journal_year 2011
_chemical_formula_moiety 'C24 H24 Cd N4 O6 '
_chemical_formula_sum 'C24 H24 Cd N4 O6'
_chemical_formula_weight 576.87
_chemical_name_systematic
;
 ?
;
_space_group_IT_number 15
_symmetry_cell_setting monoclinic
_symmetry_space_group_name_Hall '-C 2yc'
_symmetry_space_group_name_H-M 'C 1 2/c 1'
_atom_sites_solution_hydrogens geom
_atom_sites_solution_primary direct
_atom_sites_solution_secondary difmap
_audit_creation_method SHELXL-97
_cell_angle_alpha 90.00
_cell_angle_beta 105.249(4)
_cell_angle_gamma 90.00
_cell_formula_units_Z 8
_cell_length_a 19.6978(9)
_cell_length_b 14.2703(4)
_cell_length_c 18.4545(7)
_cell_measurement_reflns_used 3413
_cell_measurement_temperature 293(2)
_cell_measurement_theta_max 29.1506
_cell_measurement_theta_min 3.1103
_cell_volume 5004.8(3)
_computing_cell_refinement CrysAlis
_computing_data_collection 'CrysAlis (Oxford Diffraction, 2006)'
_computing_data_reduction CrysAlis
_computing_structure_refinement 'SHELXL-97 (Sheldrick, 2008)'
_computing_structure_solution 'SHELXS-97 (Sheldrick, 1997)'
_diffrn_ambient_temperature 293(2)
_diffrn_detector_area_resol_mean 10.0
_diffrn_measured_fraction_theta_full 0.995
_diffrn_measured_fraction_theta_max 0.995
_diffrn_measurement_device_type 'Oxford Diffraction Gemini R Ultra'
_diffrn_measurement_method '\w scan'
_diffrn_radiation_monochromator graphite
_diffrn_radiation_source 'fine-focus sealed tube'
_diffrn_radiation_type MoK\a
_diffrn_radiation_wavelength 0.71073
_diffrn_reflns_av_R_equivalents 0.0259
_diffrn_reflns_av_sigmaI/netI 0.0557
_diffrn_reflns_limit_h_max 23
_diffrn_reflns_limit_h_min -22
_diffrn_reflns_limit_k_max 12
_diffrn_reflns_limit_k_min -16
_diffrn_reflns_limit_l_max 16
_diffrn_reflns_limit_l_min -21
_diffrn_reflns_number 9249
_diffrn_reflns_theta_full 25.00
_diffrn_reflns_theta_max 25.03
_diffrn_reflns_theta_min 3.12
_exptl_absorpt_coefficient_mu 0.918
_exptl_absorpt_correction_T_max 1.00000
_exptl_absorpt_correction_T_min 0.94263
_exptl_absorpt_correction_type multi-scan
_exptl_absorpt_process_details
;
CrysAlis (Oxford Diffraction, 2006)
;
_exptl_crystal_colour colorless
_exptl_crystal_density_diffrn 1.531
_exptl_crystal_density_method 'not measured'
_exptl_crystal_description block
_exptl_crystal_F_000 2336
_exptl_crystal_size_max 0.26
_exptl_crystal_size_mid 0.22
_exptl_crystal_size_min 0.16
_refine_diff_density_max 0.425
_refine_diff_density_min -0.332
_refine_diff_density_rms 0.046
_refine_ls_extinction_method none
_refine_ls_goodness_of_fit_ref 0.803
_refine_ls_hydrogen_treatment constr
_refine_ls_matrix_type full
_refine_ls_number_parameters 339
_refine_ls_number_reflns 4407
_refine_ls_number_restraints 0
_refine_ls_restrained_S_all 0.803
_refine_ls_R_factor_all 0.0669
_refine_ls_R_factor_gt 0.0325
_refine_ls_shift/su_max 0.002
_refine_ls_shift/su_mean 0.000
_refine_ls_structure_factor_coef Fsqd
_refine_ls_weighting_details 'calc w=1/[\s^2^(Fo^2^)+(0.0403P)^2^+0.0000P] where P=(Fo^2^+2Fc^2^)/3'
_refine_ls_weighting_scheme calc
_refine_ls_wR_factor_gt 0.0688
_refine_ls_wR_factor_ref 0.0740
_reflns_number_gt 2493
_reflns_number_total 4407
_reflns_threshold_expression >2\s(I)
_cod_data_source_file cg201118x_si_002.cif
_cod_data_source_block Compound-2
_cod_original_sg_symbol_Hall '-C 2yc '
_cod_database_code 4501329

loop_
_symmetry_equiv_pos_as_xyz
'x, y, z'
'-x, y, -z+1/2'
'x+1/2, y+1/2, z'
'-x+1/2, y+1/2, -z+1/2'
'-x, -y, -z'
'x, -y, z-1/2'
'-x+1/2, -y+1/2, -z'
'x+1/2, -y+1/2, z-1/2'

loop_
_atom_site_label
_atom_site_type_symbol
_atom_site_fract_x
_atom_site_fract_y
_atom_site_fract_z
_atom_site_U_iso_or_equiv
_atom_site_adp_type
_atom_site_occupancy
_atom_site_symmetry_multiplicity
_atom_site_calc_flag
_atom_site_refinement_flags
Cd1 Cd 0.719090(14) 0.328377(17) 0.192636(13) 0.07428(12) Uani 1 1 d .
C1 C 0.8358(2) 0.1788(3) 0.2630(2) 0.0782(10) Uani 1 1 d .
H1 H 0.8132 0.1366 0.2262 0.094 Uiso 1 1 calc R
C2 C 0.9121(2) 0.2399(4) 0.3556(2) 0.0940(12) Uani 1 1 d .
H2 H 0.9517 0.2495 0.3953 0.113 Uiso 1 1 calc R
C3 C 0.8606(3) 0.3011(3) 0.3299(2) 0.0886(11) Uani 1 1 d .
H3 H 0.8582 0.3609 0.3491 0.106 Uiso 1 1 calc R
C4 C 0.9355(10) 0.0549(8) 0.3254(9) 0.109(5) Uani 0.50 1 d P
C4' C 0.9433(9) 0.0938(8) 0.3112(7) 0.094(5) Uani 0.50 1 d P
C5 C 1.0000 0.1181(6) 0.2500 0.125(4) Uani 0.80 2 d SP
C5' C 0.9637(4) 0.0510(7) 0.2599(6) 0.132(3) Uani 0.60 1 d P
C6 C 0.76161(19) 0.4990(2) 0.10356(19) 0.0716(9) Uani 1 1 d .
H6 H 0.7407 0.4696 0.0582 0.086 Uiso 1 1 calc R
C7 C 0.8189(2) 0.6003(3) 0.1840(2) 0.0847(11) Uani 1 1 d .
H7 H 0.8442 0.6529 0.2055 0.102 Uiso 1 1 calc R
C8 C 0.7986(2) 0.5284(3) 0.2203(2) 0.0874(11) Uani 1 1 d .
H8 H 0.8081 0.5228 0.2722 0.105 Uiso 1 1 calc R
C9 C 0.8012(2) 0.6411(2) 0.0472(2) 0.0780(10) Uani 1 1 d .
H9A H 0.7944 0.6038 0.0019 0.094 Uiso 1 1 calc R
H9B H 0.8482 0.6674 0.0587 0.094 Uiso 1 1 calc R
C10 C 0.74783(19) 0.7199(2) 0.03324(17) 0.0714(9) Uani 1 1 d .
H10A H 0.7559 0.7589 0.0778 0.086 Uiso 1 1 calc R
H10B H 0.7009 0.6937 0.0240 0.086 Uiso 1 1 calc R
C11 C 0.6064(2) 0.3750(3) 0.3602(2) 0.0845(11) Uani 1 1 d .
C12 C 0.6196(3) 0.4399(4) 0.4189(2) 0.1030(14) Uani 1 1 d .
C13 C 0.5780(4) 0.4404(5) 0.4681(3) 0.142(2) Uani 1 1 d .
H13 H 0.5866 0.4839 0.5070 0.170 Uiso 1 1 calc R
C14 C 0.5254(4) 0.3790(7) 0.4605(4) 0.157(3) Uani 1 1 d .
H14 H 0.4984 0.3808 0.4949 0.189 Uiso 1 1 calc R
C15 C 0.5094(3) 0.3128(5) 0.4036(3) 0.139(2) Uani 1 1 d .
H15 H 0.4723 0.2711 0.3990 0.167 Uiso 1 1 calc R
C16 C 0.5521(3) 0.3115(4) 0.3529(2) 0.1054(14) Uani 1 1 d .
H16 H 0.5435 0.2676 0.3143 0.126 Uiso 1 1 calc R
C17 C 0.6515(3) 0.3758(3) 0.3063(2) 0.0854(12) Uani 1 1 d .
C18 C 0.62882(19) 0.1683(3) 0.0001(2) 0.0758(10) Uani 1 1 d .
C19 C 0.6041(2) 0.0791(3) 0.0087(3) 0.0959(12) Uani 1 1 d .
C20 C 0.5682(3) 0.0268(4) -0.0538(4) 0.1170(15) Uani 1 1 d .
H20 H 0.5509 -0.0326 -0.0479 0.140 Uiso 1 1 calc R
C21 C 0.5590(3) 0.0648(5) -0.1236(3) 0.1292(19) Uani 1 1 d .
H21 H 0.5346 0.0308 -0.1653 0.155 Uiso 1 1 calc R
C22 C 0.5846(3) 0.1510(5) -0.1342(3) 0.1201(17) Uani 1 1 d .
H22 H 0.5794 0.1732 -0.1827 0.144 Uiso 1 1 calc R
C23 C 0.6185(2) 0.2067(4) -0.0730(2) 0.0969(12) Uani 1 1 d .
C24 C 0.66358(19) 0.2251(3) 0.0670(2) 0.0768(10) Uani 1 1 d .
N1 N 0.81189(16) 0.2626(2) 0.27127(16) 0.0778(8) Uani 1 1 d .
N2 N 0.89650(18) 0.1612(3) 0.31360(18) 0.0853(9) Uani 1 1 d .
N3 N 0.76195(15) 0.46475(18) 0.16956(16) 0.0720(8) Uani 1 1 d .
N4 N 0.79476(16) 0.58091(19) 0.10917(16) 0.0736(8) Uani 1 1 d .
O1 O 0.63493(13) 0.31868(18) 0.25154(14) 0.0887(7) Uani 1 1 d .
O2 O 0.70230(18) 0.4302(2) 0.31549(14) 0.1027(9) Uani 1 1 d .
O3 O 0.6721(2) 0.5024(3) 0.42836(16) 0.1301(12) Uani 1 1 d .
H3' H 0.6930 0.4947 0.3958 0.195 Uiso 1 1 calc R
O4 O 0.67465(16) 0.3097(2) 0.05987(15) 0.1029(9) Uani 1 1 d .
O5 O 0.68034(15) 0.18658(18) 0.13032(14) 0.0968(8) Uani 1 1 d .
O6 O 0.6189(4) 0.0401(5) 0.0714(4) 0.122(3) Uani 0.40 1 d P
O6' O 0.6372(3) 0.2856(4) -0.0878(2) 0.1181(18) Uani 0.60 1 d P

loop_
_atom_site_aniso_label
_atom_site_aniso_U_11
_atom_site_aniso_U_22
_atom_site_aniso_U_33
_atom_site_aniso_U_23
_atom_site_aniso_U_13
_atom_site_aniso_U_12
Cd1 0.0908(2) 0.07313(18) 0.06145(18) 0.00861(13) 0.02453(13) 0.00574(15)
C1 0.074(3) 0.082(3) 0.072(2) -0.001(2) 0.009(2) -0.002(2)
C2 0.088(3) 0.116(4) 0.069(3) 0.003(3) 0.003(2) -0.011(3)
C3 0.106(4) 0.080(3) 0.074(3) 0.001(2) 0.014(2) -0.007(3)
C4 0.147(10) 0.052(7) 0.139(11) 0.053(6) 0.059(7) 0.055(7)
C4' 0.131(10) 0.061(8) 0.069(7) 0.009(6) -0.010(6) 0.057(9)
C5 0.201(10) 0.067(5) 0.150(8) 0.000 0.122(8) 0.000
C5' 0.087(6) 0.132(8) 0.165(9) -0.006(7) 0.013(6) 0.018(5)
C6 0.088(3) 0.065(2) 0.063(2) 0.0025(18) 0.0229(19) 0.002(2)
C7 0.104(3) 0.073(3) 0.077(3) -0.007(2) 0.023(2) -0.001(2)
C8 0.125(4) 0.079(3) 0.061(2) 0.002(2) 0.031(2) 0.004(2)
C9 0.096(3) 0.068(2) 0.077(2) 0.0101(18) 0.036(2) 0.001(2)
C10 0.089(3) 0.063(2) 0.067(2) -0.0028(16) 0.0290(19) -0.0129(19)
C11 0.100(3) 0.103(3) 0.052(2) 0.018(2) 0.023(2) 0.035(3)
C12 0.117(4) 0.133(4) 0.055(3) 0.009(3) 0.016(3) 0.047(3)
C13 0.157(6) 0.213(7) 0.066(3) 0.018(4) 0.046(4) 0.089(5)
C14 0.141(6) 0.269(9) 0.077(4) 0.057(5) 0.056(5) 0.098(6)
C15 0.096(4) 0.223(7) 0.112(4) 0.063(4) 0.052(4) 0.045(4)
C16 0.095(3) 0.139(4) 0.086(3) 0.026(3) 0.030(3) 0.028(3)
C17 0.106(4) 0.098(3) 0.054(2) 0.016(2) 0.025(2) 0.037(3)
C18 0.075(3) 0.087(3) 0.070(3) -0.005(2) 0.0275(19) 0.011(2)
C19 0.106(4) 0.098(3) 0.089(3) -0.015(3) 0.037(3) -0.001(3)
C20 0.113(4) 0.114(4) 0.125(4) -0.035(4) 0.035(3) -0.005(3)
C21 0.104(4) 0.171(6) 0.103(5) -0.048(4) 0.009(3) 0.026(4)
C22 0.124(4) 0.163(5) 0.069(3) 0.000(3) 0.018(3) 0.034(4)
C23 0.090(3) 0.134(4) 0.063(3) 0.000(3) 0.015(2) 0.016(3)
C24 0.076(3) 0.093(3) 0.068(3) 0.000(2) 0.031(2) 0.005(2)
N1 0.089(2) 0.072(2) 0.072(2) 0.0044(16) 0.0191(18) 0.0011(17)
N2 0.082(3) 0.098(3) 0.071(2) 0.0075(19) 0.0108(19) 0.002(2)
N3 0.098(2) 0.0646(18) 0.0576(18) 0.0048(15) 0.0270(16) 0.0016(15)
N4 0.098(2) 0.0627(18) 0.065(2) 0.0043(15) 0.0295(17) 0.0052(16)
O1 0.098(2) 0.106(2) 0.0686(16) -0.0007(15) 0.0327(14) 0.0101(15)
O2 0.128(3) 0.108(2) 0.0805(19) -0.0041(15) 0.0430(18) -0.0089(19)
O3 0.165(3) 0.146(3) 0.077(2) -0.0229(19) 0.027(2) 0.036(3)
O4 0.129(3) 0.085(2) 0.093(2) 0.0036(15) 0.0245(17) -0.0110(17)
O5 0.129(2) 0.099(2) 0.0640(17) -0.0036(14) 0.0286(16) -0.0028(16)
O6 0.171(8) 0.098(5) 0.091(5) 0.015(4) 0.025(5) -0.027(5)
O6' 0.176(5) 0.094(3) 0.074(3) 0.016(3) 0.014(3) -0.026(3)

loop_
_atom_type_symbol
_atom_type_description
_atom_type_scat_dispersion_real
_atom_type_scat_dispersion_imag
_atom_type_scat_source
C C 0.0033 0.0016 'International Tables Vol C Tables 4.2.6.8 and 6.1.1.4'
H H 0.0000 0.0000 'International Tables Vol C Tables 4.2.6.8 and 6.1.1.4'
N N 0.0061 0.0033 'International Tables Vol C Tables 4.2.6.8 and 6.1.1.4'
O O 0.0106 0.0060 'International Tables Vol C Tables 4.2.6.8 and 6.1.1.4'
Cd Cd -0.8075 1.2024 'International Tables Vol C Tables 4.2.6.8 and 6.1.1.4'

loop_
_geom_angle_atom_site_label_1
_geom_angle_atom_site_label_2
_geom_angle_atom_site_label_3
_geom_angle
_geom_angle_site_symmetry_1
_geom_angle_site_symmetry_3
N3 Cd1 O1 121.60(9) . .
N3 Cd1 N1 102.00(11) . .
O1 Cd1 N1 104.29(10) . .
N3 Cd1 O5 139.05(10) . .
O1 Cd1 O5 89.87(10) . .
N1 Cd1 O5 93.51(11) . .
N3 Cd1 O4 87.47(10) . .
O1 Cd1 O4 112.14(10) . .
N1 Cd1 O4 129.74(11) . .
O5 Cd1 O4 54.48(9) . .
N3 Cd1 C24 113.67(11) . .
O1 Cd1 C24 101.51(10) . .
N1 Cd1 C24 113.88(12) . .
O5 Cd1 C24 27.40(9) . .
O4 Cd1 C24 27.10(9) . .
N1 C1 N2 112.0(3) . .
N1 C1 H1 124.0 . .
N2 C1 H1 124.0 . .
C3 C2 N2 107.8(4) . .
C3 C2 H2 126.1 . .
N2 C2 H2 126.1 . .
C2 C3 N1 109.3(4) . .
C2 C3 H3 125.3 . .
N1 C3 H3 125.3 . .
C4' C4 C5' 61(3) . .
C4' C4 N2 48(2) . .
C5' C4 N2 100.8(7) . .
C4 C4' C5' 93(3) . .
C4 C4' N2 111(3) . .
C5' C4' N2 136.2(10) . .
C4 C4' C5 132(3) . .
C5' C4' C5 42.8(8) . .
N2 C4' C5 115.1(8) . .
C5' C5 C5' 78.6(10) 2_755 .
C5' C5 C4' 44.6(6) 2_755 2_755
C5' C5 C4' 114.7(8) . 2_755
C5' C5 C4' 114.7(8) 2_755 .
C5' C5 C4' 44.6(6) . .
C4' C5 C4' 158.1(9) 2_755 .
C5 C5' C4' 92.6(11) . .
C5 C5' C4 117.0(10) . .
C4' C5' C4 26.4(6) . .
C5 C5' C5' 50.7(5) . 2_755
C4' C5' C5' 131.1(12) . 2_755
C4 C5' C5' 139.8(12) . 2_755
N3 C6 N4 111.9(3) . .
N3 C6 H6 124.0 . .
N4 C6 H6 124.0 . .
C8 C7 N4 106.2(3) . .
C8 C7 H7 126.9 . .
N4 C7 H7 126.9 . .
C7 C8 N3 109.8(3) . .
C7 C8 H8 125.1 . .
N3 C8 H8 125.1 . .
N4 C9 C10 111.7(3) . .
N4 C9 H9A 109.3 . .
C10 C9 H9A 109.3 . .
N4 C9 H9B 109.3 . .
C10 C9 H9B 109.3 . .
H9A C9 H9B 107.9 . .
C9 C10 C10 111.9(3) . 7_665
C9 C10 H10A 109.2 . .
C10 C10 H10A 109.2 7_665 .
C9 C10 H10B 109.2 . .
C10 C10 H10B 109.2 7_665 .
H10A C10 H10B 107.9 . .
C16 C11 C12 119.5(4) . .
C16 C11 C17 121.3(4) . .
C12 C11 C17 119.2(5) . .
O3 C12 C13 118.9(5) . .
O3 C12 C11 121.5(4) . .
C13 C12 C11 119.6(6) . .
C14 C13 C12 120.6(7) . .
C14 C13 H13 119.7 . .
C12 C13 H13 119.7 . .
C13 C14 C15 122.8(6) . .
C13 C14 H14 118.6 . .
C15 C14 H14 118.6 . .
C14 C15 C16 117.1(6) . .
C14 C15 H15 121.5 . .
C16 C15 H15 121.5 . .
C11 C16 C15 120.5(5) . .
C11 C16 H16 119.8 . .
C15 C16 H16 119.8 . .
O2 C17 O1 122.5(4) . .
O2 C17 C11 120.8(4) . .
O1 C17 C11 116.7(5) . .
C19 C18 C23 119.7(4) . .
C19 C18 C24 120.3(4) . .
C23 C18 C24 119.9(4) . .
O6 C19 C18 120.9(5) . .
O6 C19 C20 118.1(6) . .
C18 C19 C20 120.8(4) . .
C21 C20 C19 118.6(5) . .
C21 C20 H20 120.7 . .
C19 C20 H20 120.7 . .
C22 C21 C20 122.1(5) . .
C22 C21 H21 118.9 . .
C20 C21 H21 118.9 . .
C21 C22 C23 120.9(5) . .
C21 C22 H22 119.6 . .
C23 C22 H22 119.6 . .
O6' C23 C22 116.4(5) . .
O6' C23 C18 125.8(5) . .
C22 C23 C18 117.8(5) . .
O4 C24 O5 121.0(4) . .
O4 C24 C18 119.9(4) . .
O5 C24 C18 119.1(4) . .
O4 C24 Cd1 61.4(2) . .
O5 C24 Cd1 59.73(19) . .
C18 C24 Cd1 176.1(2) . .
C1 N1 C3 105.2(3) . .
C1 N1 Cd1 124.7(3) . .
C3 N1 Cd1 129.5(3) . .
C1 N2 C4' 127.6(6) . .
C1 N2 C2 105.7(4) . .
C4' N2 C2 124.1(7) . .
C1 N2 C4 123.6(7) . .
C4' N2 C4 21.0(11) . .
C2 N2 C4 130.2(7) . .
C6 N3 C8 105.1(3) . .
C6 N3 Cd1 126.9(2) . .
C8 N3 Cd1 127.9(2) . .
C6 N4 C7 106.9(3) . .
C6 N4 C9 126.7(3) . .
C7 N4 C9 126.4(3) . .
C17 O1 Cd1 106.4(3) . .
C12 O3 H3' 109.5 . .
C24 O4 Cd1 91.5(2) . .
C24 O5 Cd1 92.9(2) . .

loop_
_geom_bond_atom_site_label_1
_geom_bond_atom_site_label_2
_geom_bond_distance
_geom_bond_site_symmetry_2
Cd1 N3 2.207(3) .
Cd1 O1 2.213(2) .
Cd1 N1 2.221(3) .
Cd1 O5 2.353(2) .
Cd1 O4 2.390(3) .
Cd1 C24 2.721(4) .
C1 N1 1.309(4) .
C1 N2 1.333(4) .
C1 H1 0.9300 .
C2 C3 1.328(5) .
C2 N2 1.353(5) .
C2 H2 0.9300 .
C3 N1 1.359(4) .
C3 H3 0.9300 .
C4 C4' 0.649(17) .
C4 C5' 1.46(2) .
C4 N2 1.687(12) .
C4' C5' 1.277(16) .
C4' N2 1.340(14) .
C4' C5 1.818(19) .
C5 C5' 1.237(10) 2_755
C5 C5' 1.237(10) .
C5 C4' 1.818(19) 2_755
C5' C5' 1.567(19) 2_755
C6 N3 1.311(4) .
C6 N4 1.329(4) .
C6 H6 0.9300 .
C7 C8 1.342(5) .
C7 N4 1.366(4) .
C7 H7 0.9300 .
C8 N3 1.367(4) .
C8 H8 0.9300 .
C9 N4 1.463(4) .
C9 C10 1.514(4) .
C9 H9A 0.9700 .
C9 H9B 0.9700 .
C10 C10 1.518(6) 7_665
C10 H10A 0.9700 .
C10 H10B 0.9700 .
C11 C16 1.381(6) .
C11 C12 1.397(6) .
C11 C17 1.497(5) .
C12 O3 1.341(6) .
C12 C13 1.373(7) .
C13 C14 1.336(9) .
C13 H13 0.9300 .
C14 C15 1.385(9) .
C14 H14 0.9300 .
C15 C16 1.413(6) .
C15 H15 0.9300 .
C16 H16 0.9300 .
C17 O2 1.243(5) .
C17 O1 1.273(5) .
C18 C19 1.387(5) .
C18 C23 1.420(5) .
C18 C24 1.485(5) .
C19 O6 1.247(7) .
C19 C20 1.400(6) .
C20 C21 1.366(7) .
C20 H20 0.9300 .
C21 C22 1.362(7) .
C21 H21 0.9300 .
C22 C23 1.398(7) .
C22 H22 0.9300 .
C23 O6' 1.238(5) .
C24 O4 1.240(4) .
C24 O5 1.254(4) .
O3 H3' 0.8200 .

loop_
_geom_hbond_atom_site_label_D
_geom_hbond_atom_site_label_H
_geom_hbond_atom_site_label_A
_geom_hbond_distance_DH
_geom_hbond_distance_HA
_geom_hbond_distance_DA
_geom_hbond_angle_DHA
O3 H3' O2 0.82 1.79 2.531(4) 148.7

loop_
_geom_torsion_atom_site_label_1
_geom_torsion_atom_site_label_2
_geom_torsion_atom_site_label_3
_geom_torsion_atom_site_label_4
_geom_torsion
_geom_torsion_site_symmetry_1
_geom_torsion_site_symmetry_4
N2 C2 C3 N1 -0.3(5) . .
N2 C4 C4' C5' -142(2) . .
C5' C4 C4' N2 142(2) . .
C5' C4 C4' C5 -20(2) . .
N2 C4 C4' C5 -162(4) . .
C4 C4' C5 C5' -9(4) . 2_755
C5' C4' C5 C5' -39.0(12) . 2_755
N2 C4' C5 C5' -170.7(8) . 2_755
C4 C4' C5 C5' 30(3) . .
N2 C4' C5 C5' -131.8(12) . .
C4 C4' C5 C4' 8(4) . 2_755
C5' C4' C5 C4' -22.1(7) . 2_755
N2 C4' C5 C4' -153.8(9) . 2_755
C5' C5 C5' C4' 144.4(11) 2_755 .
C4' C5 C5' C4' 171.1(4) 2_755 .
C5' C5 C5' C4 133.7(12) 2_755 .
C4' C5 C5' C4 160.4(11) 2_755 .
C4' C5 C5' C4 -10.7(11) . .
C4' C5 C5' C5' 26.7(8) 2_755 2_755
C4' C5 C5' C5' -144.4(11) . 2_755
C4 C4' C5' C5 -158(3) . .
N2 C4' C5' C5 77(2) . .
N2 C4' C5' C4 -125(4) . .
C5 C4' C5' C4 158(3) . .
C4 C4' C5' C5' -121(3) . 2_755
N2 C4' C5' C5' 113.9(19) . 2_755
C5 C4' C5' C5' 36.7(8) . 2_755
C4' C4 C5' C5 25(3) . .
N2 C4 C5' C5 52.0(12) . .
N2 C4 C5' C4' 27(2) . .
C4' C4 C5' C5' 85(3) . 2_755
N2 C4 C5' C5' 112.1(9) . 2_755
N4 C7 C8 N3 -0.4(4) . .
N4 C9 C10 C10 -177.5(3) . 7_665
C16 C11 C12 O3 179.6(4) . .
C17 C11 C12 O3 -0.6(6) . .
C16 C11 C12 C13 -0.7(6) . .
C17 C11 C12 C13 179.2(4) . .
O3 C12 C13 C14 -179.8(6) . .
C11 C12 C13 C14 0.4(8) . .
C12 C13 C14 C15 -0.5(10) . .
C13 C14 C15 C16 0.7(9) . .
C12 C11 C16 C15 0.9(6) . .
C17 C11 C16 C15 -179.0(4) . .
C14 C15 C16 C11 -0.9(7) . .
C16 C11 C17 O2 -176.5(4) . .
C12 C11 C17 O2 3.6(6) . .
C16 C11 C17 O1 3.5(5) . .
C12 C11 C17 O1 -176.3(3) . .
C23 C18 C19 O6 172.5(6) . .
C24 C18 C19 O6 -9.8(7) . .
C23 C18 C19 C20 -0.9(6) . .
C24 C18 C19 C20 176.8(4) . .
O6 C19 C20 C21 -172.4(6) . .
C18 C19 C20 C21 1.2(7) . .
C19 C20 C21 C22 1.0(8) . .
C20 C21 C22 C23 -3.3(8) . .
C21 C22 C23 O6' -176.9(5) . .
C21 C22 C23 C18 3.5(7) . .
C19 C18 C23 O6' 179.1(5) . .
C24 C18 C23 O6' 1.4(7) . .
C19 C18 C23 C22 -1.4(6) . .
C24 C18 C23 C22 -179.1(4) . .
C19 C18 C24 O4 -167.7(4) . .
C23 C18 C24 O4 10.0(5) . .
C19 C18 C24 O5 11.2(5) . .
C23 C18 C24 O5 -171.1(3) . .
C19 C18 C24 Cd1 -59(5) . .
C23 C18 C24 Cd1 118(4) . .
N3 Cd1 C24 O4 -15.8(3) . .
O1 Cd1 C24 O4 116.5(2) . .
N1 Cd1 C24 O4 -132.0(2) . .
O5 Cd1 C24 O4 -176.9(4) . .
N3 Cd1 C24 O5 161.1(2) . .
O1 Cd1 C24 O5 -66.6(2) . .
N1 Cd1 C24 O5 44.9(2) . .
O4 Cd1 C24 O5 176.9(4) . .
N3 Cd1 C24 C18 -126(4) . .
O1 Cd1 C24 C18 6(4) . .
N1 Cd1 C24 C18 118(4) . .
O5 Cd1 C24 C18 73(4) . .
O4 Cd1 C24 C18 -110(4) . .
N2 C1 N1 C3 0.8(4) . .
N2 C1 N1 Cd1 172.9(2) . .
C2 C3 N1 C1 -0.3(4) . .
C2 C3 N1 Cd1 -171.9(3) . .
N3 Cd1 N1 C1 -128.2(3) . .
O1 Cd1 N1 C1 104.5(3) . .
O5 Cd1 N1 C1 13.7(3) . .
O4 Cd1 N1 C1 -31.4(3) . .
C24 Cd1 N1 C1 -5.3(3) . .
N3 Cd1 N1 C3 42.0(3) . .
O1 Cd1 N1 C3 -85.4(3) . .
O5 Cd1 N1 C3 -176.1(3) . .
O4 Cd1 N1 C3 138.8(3) . .
C24 Cd1 N1 C3 164.9(3) . .
N1 C1 N2 C4' -162.9(9) . .
N1 C1 N2 C2 -1.0(4) . .
N1 C1 N2 C4 171.6(7) . .
C4 C4' N2 C1 -87(3) . .
C5' C4' N2 C1 31(3) . .
C5 C4' N2 C1 78.3(11) . .
C4 C4' N2 C2 114(3) . .
C5' C4' N2 C2 -127.5(17) . .
C5 C4' N2 C2 -80.5(9) . .
C5' C4' N2 C4 118(4) . .
C5 C4' N2 C4 165(3) . .
C3 C2 N2 C1 0.8(4) . .
C3 C2 N2 C4' 163.5(9) . .
C3 C2 N2 C4 -171.2(8) . .
C4' C4 N2 C1 108(3) . .
C5' C4 N2 C1 75.1(11) . .
C5' C4 N2 C4' -33(2) . .
C4' C4 N2 C2 -81(3) . .
C5' C4 N2 C2 -114.2(9) . .
N4 C6 N3 C8 -0.9(4) . .
N4 C6 N3 Cd1 -176.9(2) . .
C7 C8 N3 C6 0.8(4) . .
C7 C8 N3 Cd1 176.7(2) . .
O1 Cd1 N3 C6 -120.3(3) . .
N1 Cd1 N3 C6 124.4(3) . .
O5 Cd1 N3 C6 14.5(4) . .
O4 Cd1 N3 C6 -5.8(3) . .
C24 Cd1 N3 C6 1.4(3) . .
O1 Cd1 N3 C8 64.7(3) . .
N1 Cd1 N3 C8 -50.6(3) . .
O5 Cd1 N3 C8 -160.5(3) . .
O4 Cd1 N3 C8 179.2(3) . .
C24 Cd1 N3 C8 -173.6(3) . .
N3 C6 N4 C7 0.7(4) . .
N3 C6 N4 C9 -176.4(3) . .
C8 C7 N4 C6 -0.2(4) . .
C8 C7 N4 C9 177.0(3) . .
C10 C9 N4 C6 98.8(4) . .
C10 C9 N4 C7 -77.8(4) . .
O2 C17 O1 Cd1 6.4(5) . .
C11 C17 O1 Cd1 -173.7(2) . .
N3 Cd1 O1 C17 -43.8(3) . .
N1 Cd1 O1 C17 70.4(2) . .
O5 Cd1 O1 C17 163.9(2) . .
O4 Cd1 O1 C17 -145.0(2) . .
C24 Cd1 O1 C17 -171.1(2) . .
O5 C24 O4 Cd1 -3.1(4) . .
C18 C24 O4 Cd1 175.8(3) . .
N3 Cd1 O4 C24 165.6(2) . .
O1 Cd1 O4 C24 -71.2(2) . .
N1 Cd1 O4 C24 62.0(3) . .
O5 Cd1 O4 C24 1.7(2) . .
O4 C24 O5 Cd1 3.2(4) . .
C18 C24 O5 Cd1 -175.8(3) . .
N3 Cd1 O5 C24 -26.9(3) . .
O1 Cd1 O5 C24 116.0(2) . .
N1 Cd1 O5 C24 -139.7(2) . .
O4 Cd1 O5 C24 -1.7(2) . .
